data_9005406
loop_
_publ_author_name
'Sarp, H.'
'Cerny, R.'

_publ_section_title
;
 Gilmarite, Cu3(AsO4)(OH)3, a new mineral:
 its description and crystal structure
;
_journal_name_full 'European Journal of Mineralogy'
_journal_page_first 549
_journal_page_last 555
_journal_volume 11
_journal_year 1999
_chemical_formula_sum 'As Cu3 H3 O7'
_chemical_name_mineral Gilmarite
_space_group_IT_number 1
_symmetry_space_group_name_Hall 'P 1'
_symmetry_space_group_name_H-M 'P 1'
_cell_angle_alpha 114.95
_cell_angle_beta 93.05
_cell_angle_gamma 91.92
_cell_formula_units_Z 1
_cell_length_a 5.445
_cell_length_b 5.873
_cell_length_c 5.104
_cell_volume 147.494
_database_code_amcsd 0006791
_exptl_crystal_density_diffrn 4.285
_cod_original_formula_sum 'Cu3 As O7 H3'
_cod_database_code 9005406

loop_
_space_group_symop_operation_xyz
x,y,z

loop_
_atom_site_label
_atom_site_fract_x
_atom_site_fract_y
_atom_site_fract_z
_atom_site_U_iso_or_equiv
_atom_site_type_symbol
_atom_site_attached_hydrogens
Cu1 0.04920 0.60360 0.32240 0.00980 Cu 0
Cu2 0.54890 0.36310 0.35680 0.00990 Cu 0
Cu3 0.57230 0.88110 0.38690 0.00990 Cu 0
As -0.00130 0.00030 0.00010 0.00890 As 0
O1 0.16200 0.27100 0.07100 0.01500 O 0
O2 0.18800 0.80500 0.07400 0.01800 O 0
O-H3 0.70300 0.54200 0.15400 0.01000 O 1
O4 0.74300 0.06000 0.18600 0.01300 O 0
O-H5 0.37100 0.67300 0.53800 0.00900 O 1
O-H6 0.48300 0.22300 0.63000 0.01300 O 1
O7 0.90500 0.86800 0.65300 0.01600 O 0

loop_
_cod_changelog_entry_id
_cod_changelog_entry_author
_cod_changelog_entry_date
_cod_changelog_entry_text
1
;cod-tools version 3.8.0
Id: cif_guess_AMCSD_atom_types 9574 2023-05-10 09:00:05Z saulius
;
2023-05-10T18:50:02+03:00
;Derived atom types and hydrogen counts
from atom names that follow the AMCSD naming convention
(Wat == water, O-H == hydroxyl).
;

loop_
_cod_related_entry_id
_cod_related_entry_database
_cod_related_entry_code
1 AMCSD 0006791
